data_4086399
loop_
_publ_author_name
'Jim\'enez-Tenorio, Manuel'
'Puerta, M. Carmen'
'Valerga, Pedro'

_publ_section_title
;
 Activation of Propargyl Alcohols by TpRu Complexes Bearing a Bidentate
 NHC Ligand
;
_journal_issue 3
_journal_name_full Organometallics
_journal_page_first 388
_journal_paper_doi 10.1021/acs.organomet.5b00964
_journal_volume 35
_journal_year 2016
_chemical_formula_moiety 'C32 H12 B F24, 0.5(C36 H44 B2 N22 Ru2)'
_chemical_formula_sum 'C50 H34 B2 F24 N11 Ru'
_chemical_formula_weight 1367.57
_chemical_name_systematic
;
\m-dinitrogen-<i>bis</i>-{(1,1'-dimethyl-3,3'-methylenedi-imidazoline-2,2'-
diylidene)-(\k^3^ <i>N</i>,<i>N'</i>,<i>N"</i>-<i>tris</i>(pyrazolyl)borate}-
ruthenium(II)} 
<i>bis</i>{<i>tetrakis</i>{3,5-bis(trifluoromethyl)phenyl}borate}
;
_space_group_IT_number 14
_symmetry_cell_setting monoclinic
_symmetry_Int_Tables_number 14
_symmetry_space_group_name_Hall '-P 2yn'
_symmetry_space_group_name_H-M 'P 1 21/n 1'
_atom_sites_solution_hydrogens geom
_atom_sites_solution_primary vecmap
_atom_sites_solution_secondary difmap
_audit_creation_method SHELXL-97
_cell_angle_alpha 90.00
_cell_angle_beta 93.27(3)
_cell_angle_gamma 90.00
_cell_formula_units_Z 4
_cell_length_a 13.130(3)
_cell_length_b 29.612(6)
_cell_length_c 14.798(3)
_cell_measurement_reflns_used 8848
_cell_measurement_temperature 100(2)
_cell_measurement_theta_max 24.969
_cell_measurement_theta_min 2.242
_cell_volume 5744(2)
_computing_cell_refinement 'SAINT (Bruker, 2001)'
_computing_data_collection 'SMART (Bruker, 2001)'
_computing_data_reduction 'SAINT (Bruker, 2001)'
_computing_molecular_graphics 'ORTEP-3 vers. 1.08 (Farrugia, 2005)'
_computing_publication_material 'SHELXTL (Sheldrick, 2001)'
_computing_structure_refinement 'SHELXTL (Sheldrick, 2001)'
_computing_structure_solution 'SHELXTL (Sheldrick, 2001)'
_diffrn_ambient_temperature 100(2)
_diffrn_measured_fraction_theta_full 0.957
_diffrn_measured_fraction_theta_max 0.957
_diffrn_measurement_device_type 'Bruker SMART APEX CCD area detector'
_diffrn_measurement_method '1700 omega scan frames, 0.3 deg, 10 sec'
_diffrn_radiation_monochromator graphite
_diffrn_radiation_probe x-ray
_diffrn_radiation_type MoK\a
_diffrn_radiation_wavelength 0.71073
_diffrn_reflns_av_R_equivalents 0.0451
_diffrn_reflns_av_sigmaI/netI 0.0432
_diffrn_reflns_limit_h_max 15
_diffrn_reflns_limit_h_min -15
_diffrn_reflns_limit_k_max 35
_diffrn_reflns_limit_k_min 0
_diffrn_reflns_limit_l_max 17
_diffrn_reflns_limit_l_min 0
_diffrn_reflns_number 9712
_diffrn_reflns_theta_full 25.03
_diffrn_reflns_theta_max 25.03
_diffrn_reflns_theta_min 1.38
_diffrn_source 'fine-focus sealed tube'
_diffrn_source_type 'Bruker SMART APEX'
_diffrn_standards_decay_% 0.0062
_diffrn_standards_number 0
_exptl_absorpt_coefficient_mu 0.397
_exptl_absorpt_correction_T_max 1.000
_exptl_absorpt_correction_T_min 0.872
_exptl_absorpt_correction_type multi-scan
_exptl_absorpt_process_details '(SADABS; Sheldrick, 2004)'
_exptl_crystal_colour colourless
_exptl_crystal_density_diffrn 1.581
_exptl_crystal_density_method 'not measured'
_exptl_crystal_description prism
_exptl_crystal_F_000 2724
_exptl_crystal_size_max 0.36
_exptl_crystal_size_mid 0.17
_exptl_crystal_size_min 0.16
_refine_diff_density_max 1.357
_refine_diff_density_min -0.618
_refine_diff_density_rms 0.120
_refine_ls_extinction_method none
_refine_ls_goodness_of_fit_ref 1.093
_refine_ls_hydrogen_treatment constr
_refine_ls_matrix_type full
_refine_ls_number_parameters 815
_refine_ls_number_reflns 9712
_refine_ls_number_restraints 0
_refine_ls_restrained_S_all 1.093
_refine_ls_R_factor_all 0.0733
_refine_ls_R_factor_gt 0.0672
_refine_ls_shift/su_max 0.001
_refine_ls_shift/su_mean 0.000
_refine_ls_structure_factor_coef Fsqd
_refine_ls_weighting_details 'calc w=1/[\s^2^(Fo^2^)+(0.0798P)^2^+19.8160P] where P=(Fo^2^+2Fc^2^)/3'
_refine_ls_weighting_scheme calc
_refine_ls_wR_factor_gt 0.1677
_refine_ls_wR_factor_ref 0.1753
_reflns_number_gt 9042
_reflns_number_total 9712
_reflns_threshold_expression >2sigma(I)
_cod_data_source_file om5b00964_si_001.cif
_cod_data_source_block pv1409_084
_cod_depositor_comments 'Adding full bibliography for 4086399--4086400.cif.'
_cod_original_sg_symbol_H-M 'P 21/n'
_cod_database_code 4086399

loop_
_symmetry_equiv_pos_as_xyz
'x, y, z'
'-x+1/2, y+1/2, -z+1/2'
'-x, -y, -z'
'x-1/2, -y-1/2, z-1/2'

loop_
_atom_site_label
_atom_site_type_symbol
_atom_site_fract_x
_atom_site_fract_y
_atom_site_fract_z
_atom_site_U_iso_or_equiv
_atom_site_adp_type
_atom_site_occupancy
_atom_site_symmetry_multiplicity
_atom_site_calc_flag
_atom_site_refinement_flags
_atom_site_disorder_assembly
_atom_site_disorder_group
Ru1 Ru 0.03530(3) 0.917792(12) 0.49818(2) 0.02332(14) Uani 1 1 d . . .
N1 N -0.0058(3) 0.91930(14) 0.3617(3) 0.0326(10) Uani 1 1 d . . .
N2 N 0.0581(3) 0.89979(15) 0.2964(3) 0.0350(10) Uani 1 1 d . . .
N3 N 0.0736(3) 0.85097(13) 0.4763(3) 0.0324(9) Uani 1 1 d . . .
N4 N 0.1245(3) 0.83965(14) 0.3961(3) 0.0376(10) Uani 1 1 d . . .
N5 N 0.1829(3) 0.93409(13) 0.4424(3) 0.0252(8) Uani 1 1 d . . .
N6 N 0.2220(3) 0.91174(14) 0.3682(3) 0.0305(9) Uani 1 1 d . . .
N7 N 0.0197(3) 0.93400(15) 0.6990(3) 0.0320(9) Uani 1 1 d . . .
N8 N 0.1608(3) 0.90076(14) 0.6670(3) 0.0334(10) Uani 1 1 d . . .
N9 N -0.1417(3) 0.92234(15) 0.6358(3) 0.0348(10) Uani 1 1 d . . .
N10 N -0.1840(3) 0.87769(16) 0.5311(3) 0.0404(11) Uani 1 1 d . . .
N11 N 0.0065(3) 0.98143(12) 0.5036(2) 0.0230(8) Uani 1 1 d . . .
C1 C 0.0243(5) 0.9098(2) 0.2143(4) 0.0485(15) Uani 1 1 d . . .
H1 H 0.0525 0.9013 0.1590 0.058 Uiso 1 1 calc R . .
C2 C -0.0616(5) 0.9356(2) 0.2256(4) 0.0546(17) Uani 1 1 d . . .
H2 H -0.1036 0.9481 0.1775 0.065 Uiso 1 1 calc R . .
C3 C -0.0786(4) 0.94070(19) 0.3182(4) 0.0399(13) Uani 1 1 d . . .
H3 H -0.1328 0.9567 0.3435 0.048 Uiso 1 1 calc R . .
C4 C 0.1426(5) 0.79484(19) 0.3963(5) 0.0505(16) Uani 1 1 d . . .
H4 H 0.1764 0.7784 0.3516 0.061 Uiso 1 1 calc R . .
C5 C 0.1019(5) 0.7766(2) 0.4753(5) 0.0545(17) Uani 1 1 d . . .
H5 H 0.1021 0.7457 0.4926 0.065 Uiso 1 1 calc R . .
C6 C 0.0606(5) 0.81316(17) 0.5238(4) 0.0438(14) Uani 1 1 d . . .
H6 H 0.0294 0.8111 0.5800 0.053 Uiso 1 1 calc R . .
C7 C 0.3147(4) 0.9289(2) 0.3431(4) 0.0405(13) Uani 1 1 d . . .
H7 H 0.3545 0.9188 0.2955 0.049 Uiso 1 1 calc R . .
C8 C 0.3356(4) 0.9631(2) 0.4012(4) 0.0428(13) Uani 1 1 d . . .
H8 H 0.3940 0.9821 0.4025 0.051 Uiso 1 1 calc R . .
C9 C 0.2516(4) 0.96556(17) 0.4620(4) 0.0331(11) Uani 1 1 d . . .
H9 H 0.2473 0.9870 0.5094 0.040 Uiso 1 1 calc R . .
C10 C 0.0775(4) 0.91680(15) 0.6276(3) 0.0297(11) Uani 1 1 d . . .
C11 C 0.0658(5) 0.9284(2) 0.7800(4) 0.0413(14) Uani 1 1 d . . .
H11 H 0.0433 0.9368 0.8375 0.050 Uiso 1 1 calc R . .
C12 C 0.1528(5) 0.90771(19) 0.7600(4) 0.0427(14) Uani 1 1 d . . .
H12 H 0.2037 0.8987 0.8045 0.051 Uiso 1 1 calc R . .
C13 C 0.2461(4) 0.87705(18) 0.6210(4) 0.0420(13) Uani 1 1 d . . .
H13A H 0.2306 0.8767 0.5554 0.063 Uiso 1 1 calc R . .
H13B H 0.2524 0.8460 0.6434 0.063 Uiso 1 1 calc R . .
H13C H 0.3104 0.8932 0.6344 0.063 Uiso 1 1 calc R . .
C14 C -0.0818(4) 0.95290(18) 0.6885(3) 0.0349(12) Uani 1 1 d . . .
H14A H -0.1105 0.9570 0.7484 0.042 Uiso 1 1 calc R . .
H14B H -0.0800 0.9826 0.6581 0.042 Uiso 1 1 calc R . .
C15 C -0.1062(4) 0.90399(17) 0.5549(4) 0.0329(11) Uani 1 1 d . . .
C16 C -0.2390(4) 0.9080(2) 0.6609(4) 0.0457(14) Uani 1 1 d . . .
H16 H -0.2754 0.9165 0.7119 0.055 Uiso 1 1 calc R . .
C17 C -0.2655(4) 0.8800(2) 0.5955(4) 0.0492(15) Uani 1 1 d . . .
H17 H -0.3277 0.8636 0.5903 0.059 Uiso 1 1 calc R . .
C18 C -0.1831(5) 0.8484(2) 0.4517(4) 0.0531(16) Uani 1 1 d . . .
H18A H -0.1215 0.8544 0.4192 0.080 Uiso 1 1 calc R . .
H18B H -0.2436 0.8545 0.4117 0.080 Uiso 1 1 calc R . .
H18C H -0.1835 0.8168 0.4709 0.080 Uiso 1 1 calc R . .
B1 B 0.1555(5) 0.8759(2) 0.3245(4) 0.0355(13) Uani 1 1 d . . .
H1A H 0.1876 0.8617 0.2718 0.043 Uiso 1 1 calc R . .
F1 F 0.8173(3) 0.73212(10) 0.1964(2) 0.0521(9) Uani 1 1 d . . .
F2 F 0.8768(4) 0.78255(13) 0.2809(3) 0.0816(15) Uani 1 1 d . . .
F3 F 0.9623(3) 0.76182(13) 0.1596(3) 0.0721(13) Uani 1 1 d . . .
F4 F 0.9800(3) 0.89967(16) -0.0149(3) 0.0706(12) Uani 1 1 d . . .
F5 F 0.8529(3) 0.90106(11) -0.10217(19) 0.0434(8) Uani 1 1 d . . .
F6 F 0.8606(3) 0.94693(12) 0.0079(2) 0.0570(10) Uani 1 1 d . . .
F7 F 0.4568(3) 0.84215(13) -0.2820(2) 0.0533(9) Uani 1 1 d . . .
F8 F 0.5840(3) 0.80828(14) -0.2328(2) 0.0614(10) Uani 1 1 d . . .
F9 F 0.5725(3) 0.87977(13) -0.2208(2) 0.0593(10) Uani 1 1 d . . .
F10A F 0.1533(3) 0.8341(3) 0.0452(5) 0.088(2) Uani 0.849(8) 1 d P A 1
F11A F 0.1547(4) 0.8140(3) -0.0913(3) 0.097(3) Uani 0.849(8) 1 d P A 1
F12A F 0.1930(4) 0.7684(2) 0.0121(8) 0.114(3) Uani 0.849(8) 1 d P A 1
F10B F 0.179(2) 0.793(2) 0.053(3) 0.088(2) Uani 0.151(8) 1 d P A 2
F11B F 0.153(2) 0.8462(17) -0.013(3) 0.097(3) Uani 0.151(8) 1 d P A 2
F12B F 0.178(3) 0.7791(13) -0.071(5) 0.114(3) Uani 0.151(8) 1 d P A 2
F13 F 0.4773(5) 0.87002(14) 0.4825(2) 0.0963(18) Uani 1 1 d . . .
F14 F 0.5564(3) 0.81024(15) 0.5129(3) 0.0690(11) Uani 1 1 d . . .
F15 F 0.3943(3) 0.81216(18) 0.5300(2) 0.0795(13) Uani 1 1 d . . .
F16 F 0.3142(4) 0.69135(14) 0.3239(3) 0.0788(13) Uani 1 1 d . . .
F17 F 0.4554(4) 0.67437(14) 0.2501(4) 0.0929(16) Uani 1 1 d . . .
F18 F 0.3364(5) 0.70301(16) 0.1829(3) 0.1014(18) Uani 1 1 d . . .
F19A F 0.3362(4) 0.9985(2) 0.0084(3) 0.0744(17) Uani 0.887(6) 1 d P B 1
F20A F 0.3384(5) 1.04743(16) 0.1124(4) 0.088(2) Uani 0.887(6) 1 d P B 1
F21A F 0.2474(3) 0.9892(2) 0.1301(5) 0.094(2) Uani 0.887(6) 1 d P B 1
F19B F 0.274(4) 0.9764(15) 0.056(3) 0.0744(17) Uani 0.113(6) 1 d P B 2
F20B F 0.281(4) 1.0236(15) 0.151(3) 0.088(2) Uani 0.113(6) 1 d P B 2
F21B F 0.361(3) 1.030(2) 0.040(5) 0.094(2) Uani 0.113(6) 1 d P B 2
F22 F 0.7223(3) 1.00204(16) 0.2689(4) 0.0873(15) Uani 1 1 d . . .
F23 F 0.5972(5) 1.0370(2) 0.3266(7) 0.203(5) Uani 1 1 d . . .
F24 F 0.6387(5) 0.9730(2) 0.3747(4) 0.125(2) Uani 1 1 d . . .
C19 C 0.6584(3) 0.84656(15) 0.1149(3) 0.0225(9) Uani 1 1 d . . .
C20 C 0.7122(4) 0.81222(15) 0.1563(3) 0.0265(10) Uani 1 1 d . . .
H20 H 0.6792 0.7919 0.1948 0.032 Uiso 1 1 calc R . .
C21 C 0.8173(4) 0.80693(16) 0.1419(3) 0.0287(11) Uani 1 1 d . . .
C22 C 0.8734(4) 0.83510(17) 0.0848(3) 0.0304(11) Uani 1 1 d . . .
H22 H 0.9434 0.8296 0.0761 0.037 Uiso 1 1 calc R . .
C23 C 0.8232(4) 0.87006(17) 0.0433(3) 0.0300(11) Uani 1 1 d . . .
C24 C 0.7182(4) 0.87573(16) 0.0596(3) 0.0276(10) Uani 1 1 d . . .
H24 H 0.6843 0.9009 0.0317 0.033 Uiso 1 1 calc R . .
C25 C 0.8695(4) 0.77082(19) 0.1939(4) 0.0437(14) Uani 1 1 d . . .
C26 C 0.8811(4) 0.9031(2) -0.0161(4) 0.0447(15) Uani 1 1 d . . .
C27 C 0.4742(3) 0.84110(14) 0.0407(3) 0.0233(10) Uani 1 1 d . . .
C28 C 0.5193(4) 0.84356(14) -0.0464(3) 0.0254(10) Uani 1 1 d . . .
H28 H 0.5900 0.8500 -0.0486 0.030 Uiso 1 1 calc R . .
C29 C 0.4638(4) 0.83694(15) -0.1230(3) 0.0281(11) Uani 1 1 d . . .
C30 C 0.3617(4) 0.82595(16) -0.1149(3) 0.0301(11) Uani 1 1 d . . .
H30 H 0.3206 0.8203 -0.1686 0.036 Uiso 1 1 calc R . .
C31 C 0.3149(4) 0.82274(17) -0.0293(3) 0.0322(11) Uani 1 1 d . A .
C32 C 0.3701(4) 0.83078(16) 0.0467(3) 0.0303(11) Uani 1 1 d . . .
H32 H 0.3403 0.8296 0.1037 0.036 Uiso 1 1 calc R . .
C33 C 0.5190(4) 0.84143(17) -0.2140(3) 0.0329(12) Uani 1 1 d . . .
C34 C 0.2058(5) 0.8101(2) -0.0174(4) 0.0489(15) Uani 1 1 d . . .
C35 C 0.4935(3) 0.82298(15) 0.2184(3) 0.0248(10) Uani 1 1 d . . .
C36 C 0.4957(4) 0.83705(17) 0.3076(3) 0.0313(11) Uani 1 1 d . . .
H36 H 0.5186 0.8669 0.3210 0.038 Uiso 1 1 calc R . .
C37 C 0.4655(4) 0.80945(19) 0.3813(3) 0.0369(12) Uani 1 1 d . . .
C38 C 0.4286(4) 0.76652(19) 0.3660(4) 0.0421(14) Uani 1 1 d . . .
H38 H 0.4066 0.7483 0.4141 0.051 Uiso 1 1 calc R . .
C39 C 0.4247(5) 0.75114(18) 0.2790(4) 0.0413(13) Uani 1 1 d . . .
C40 C 0.4580(4) 0.77910(17) 0.2066(4) 0.0343(12) Uani 1 1 d . . .
H40 H 0.4555 0.7668 0.1472 0.041 Uiso 1 1 calc R . .
C41 C 0.4733(5) 0.8258(2) 0.4749(4) 0.0501(15) Uani 1 1 d . . .
C42 C 0.3823(6) 0.7053(2) 0.2611(5) 0.0592(18) Uani 1 1 d . . .
C43 C 0.5161(4) 0.90817(15) 0.1526(3) 0.0255(10) Uani 1 1 d . . .
C44 C 0.4383(4) 0.93335(16) 0.1165(3) 0.0272(10) Uani 1 1 d . . .
H44 H 0.3909 0.9193 0.0745 0.033 Uiso 1 1 calc R . .
C45 C 0.4233(4) 0.97864(16) 0.1371(3) 0.0314(11) Uani 1 1 d . B .
C46 C 0.4841(4) 1.00059(17) 0.1956(4) 0.0389(13) Uani 1 1 d . . .
H46 H 0.4735 1.0314 0.2103 0.047 Uiso 1 1 calc R . .
C47 C 0.5618(4) 0.97662(18) 0.2331(4) 0.0388(13) Uani 1 1 d . . .
C48 C 0.5781(4) 0.93122(17) 0.2107(4) 0.0332(11) Uani 1 1 d . . .
H48 H 0.6359 0.9162 0.2380 0.040 Uiso 1 1 calc R . .
C49 C 0.3380(5) 1.00319(18) 0.0968(4) 0.0441(14) Uani 1 1 d . . .
C50 C 0.6283(5) 0.9989(2) 0.2994(6) 0.064(2) Uani 1 1 d . . .
B2 B 0.5347(4) 0.85398(18) 0.1316(3) 0.0239(11) Uani 1 1 d . . .

loop_
_atom_site_aniso_label
_atom_site_aniso_U_11
_atom_site_aniso_U_22
_atom_site_aniso_U_33
_atom_site_aniso_U_23
_atom_site_aniso_U_13
_atom_site_aniso_U_12
Ru1 0.0218(2) 0.0235(2) 0.0245(2) -0.00098(15) -0.00022(15) 0.00128(14)
N1 0.032(2) 0.036(2) 0.029(2) -0.0103(18) -0.0075(18) 0.0019(18)
N2 0.039(3) 0.040(2) 0.025(2) -0.0107(18) -0.0051(19) 0.007(2)
N3 0.035(2) 0.025(2) 0.037(2) -0.0029(18) -0.0010(19) -0.0005(18)
N4 0.039(3) 0.025(2) 0.048(3) -0.0087(19) -0.001(2) 0.0045(18)
N5 0.021(2) 0.027(2) 0.027(2) 0.0004(16) -0.0033(16) 0.0050(16)
N6 0.032(2) 0.033(2) 0.026(2) 0.0006(17) 0.0048(18) 0.0093(18)
N7 0.033(2) 0.039(2) 0.024(2) 0.0033(18) 0.0004(18) -0.0056(19)
N8 0.032(2) 0.030(2) 0.037(2) 0.0094(18) -0.0057(19) -0.0055(18)
N9 0.027(2) 0.042(2) 0.036(2) -0.0012(19) 0.0030(19) -0.0044(18)
N10 0.032(2) 0.045(3) 0.044(3) -0.009(2) 0.001(2) -0.015(2)
N11 0.0229(19) 0.0256(17) 0.0201(18) -0.0033(16) -0.0029(15) 0.0001(17)
C1 0.057(4) 0.060(4) 0.027(3) -0.011(3) -0.011(3) 0.008(3)
C2 0.058(4) 0.064(4) 0.039(3) -0.010(3) -0.019(3) 0.014(3)
C3 0.035(3) 0.042(3) 0.041(3) -0.010(2) -0.014(2) 0.007(2)
C4 0.057(4) 0.030(3) 0.064(4) -0.016(3) -0.003(3) 0.007(3)
C5 0.066(4) 0.029(3) 0.068(4) 0.000(3) -0.001(4) -0.005(3)
C6 0.052(4) 0.025(3) 0.054(3) 0.002(2) -0.003(3) -0.004(2)
C7 0.030(3) 0.054(3) 0.038(3) 0.007(3) 0.013(2) 0.007(3)
C8 0.029(3) 0.054(4) 0.046(3) 0.007(3) 0.004(2) -0.008(3)
C9 0.028(3) 0.033(3) 0.039(3) 0.007(2) -0.002(2) 0.000(2)
C10 0.028(3) 0.023(2) 0.038(3) 0.007(2) 0.000(2) -0.0029(19)
C11 0.049(4) 0.049(3) 0.026(3) 0.007(2) -0.002(2) -0.018(3)
C12 0.050(4) 0.045(3) 0.031(3) 0.014(2) -0.013(3) -0.012(3)
C13 0.038(3) 0.034(3) 0.052(3) 0.010(3) -0.010(3) 0.003(2)
C14 0.037(3) 0.039(3) 0.029(3) -0.002(2) 0.003(2) -0.006(2)
C15 0.027(3) 0.029(3) 0.042(3) -0.002(2) 0.000(2) 0.001(2)
C16 0.035(3) 0.055(4) 0.048(3) -0.007(3) 0.011(3) -0.006(3)
C17 0.030(3) 0.058(4) 0.060(4) -0.005(3) 0.009(3) -0.013(3)
C18 0.041(3) 0.056(4) 0.061(4) -0.013(3) -0.005(3) -0.018(3)
B1 0.040(3) 0.034(3) 0.032(3) -0.009(2) 0.001(3) 0.009(3)
F1 0.056(2) 0.0313(17) 0.068(2) 0.0126(16) -0.0086(18) 0.0112(15)
F2 0.123(4) 0.058(2) 0.057(2) 0.0004(19) -0.051(2) 0.034(2)
F3 0.0344(19) 0.054(2) 0.126(4) 0.028(2) -0.004(2) 0.0202(17)
F4 0.034(2) 0.106(3) 0.070(3) 0.047(2) -0.0085(18) -0.010(2)
F5 0.052(2) 0.0530(19) 0.0247(15) 0.0091(13) -0.0065(14) -0.0017(15)
F6 0.072(2) 0.046(2) 0.052(2) 0.0088(16) -0.0077(18) -0.0184(18)
F7 0.049(2) 0.080(3) 0.0288(16) 0.0049(16) -0.0132(15) -0.0175(18)
F8 0.070(3) 0.074(3) 0.0409(19) -0.0001(17) 0.0118(18) 0.028(2)
F9 0.080(3) 0.065(2) 0.0335(17) -0.0092(16) 0.0067(17) -0.042(2)
F10A 0.027(2) 0.141(6) 0.095(5) -0.059(5) 0.009(3) -0.003(3)
F11A 0.034(3) 0.200(8) 0.055(3) 0.011(4) -0.020(2) -0.041(4)
F12A 0.045(3) 0.063(4) 0.235(11) 0.039(5) 0.006(5) -0.020(3)
F10B 0.027(2) 0.141(6) 0.095(5) -0.059(5) 0.009(3) -0.003(3)
F11B 0.034(3) 0.200(8) 0.055(3) 0.011(4) -0.020(2) -0.041(4)
F12B 0.045(3) 0.063(4) 0.235(11) 0.039(5) 0.006(5) -0.020(3)
F13 0.197(6) 0.057(3) 0.032(2) -0.0059(17) -0.016(3) 0.026(3)
F14 0.062(2) 0.086(3) 0.056(2) -0.006(2) -0.027(2) 0.013(2)
F15 0.070(3) 0.135(4) 0.0337(19) -0.004(2) 0.0081(19) 0.003(3)
F16 0.102(3) 0.053(2) 0.084(3) 0.005(2) 0.031(3) -0.022(2)
F17 0.113(4) 0.041(2) 0.127(4) -0.004(2) 0.028(3) 0.008(2)
F18 0.156(5) 0.065(3) 0.081(3) 0.004(2) -0.014(3) -0.059(3)
F19A 0.091(4) 0.083(4) 0.046(3) -0.010(2) -0.025(2) 0.052(3)
F20A 0.124(5) 0.033(3) 0.102(4) -0.011(3) -0.056(4) 0.035(3)
F21A 0.038(3) 0.114(5) 0.129(5) 0.071(4) -0.001(3) 0.025(3)
F19B 0.091(4) 0.083(4) 0.046(3) -0.010(2) -0.025(2) 0.052(3)
F20B 0.124(5) 0.033(3) 0.102(4) -0.011(3) -0.056(4) 0.035(3)
F21B 0.038(3) 0.114(5) 0.129(5) 0.071(4) -0.001(3) 0.025(3)
F22 0.045(2) 0.089(3) 0.123(4) -0.005(3) -0.029(2) -0.020(2)
F23 0.113(5) 0.123(5) 0.355(11) -0.175(6) -0.157(6) 0.074(4)
F24 0.145(5) 0.151(5) 0.074(3) -0.014(4) -0.047(3) -0.071(4)
C19 0.020(2) 0.025(2) 0.021(2) 0.0000(18) -0.0050(18) 0.0024(18)
C20 0.033(3) 0.025(2) 0.021(2) 0.0015(18) -0.002(2) 0.002(2)
C21 0.030(3) 0.027(2) 0.028(2) -0.0028(19) -0.007(2) 0.007(2)
C22 0.022(2) 0.043(3) 0.026(2) -0.005(2) -0.004(2) 0.008(2)
C23 0.027(3) 0.039(3) 0.023(2) 0.004(2) -0.005(2) 0.000(2)
C24 0.024(2) 0.032(2) 0.026(2) 0.005(2) -0.006(2) 0.004(2)
C25 0.042(3) 0.034(3) 0.054(4) 0.000(3) -0.009(3) 0.014(2)
C26 0.031(3) 0.067(4) 0.036(3) 0.022(3) -0.003(2) 0.006(3)
C27 0.023(2) 0.016(2) 0.030(2) -0.0010(18) -0.0035(19) 0.0038(17)
C28 0.026(2) 0.019(2) 0.030(2) 0.0001(18) -0.005(2) 0.0002(18)
C29 0.037(3) 0.020(2) 0.026(2) -0.0033(18) -0.006(2) 0.0009(19)
C30 0.026(3) 0.027(2) 0.036(3) -0.007(2) -0.009(2) 0.001(2)
C31 0.028(3) 0.033(3) 0.035(3) -0.004(2) -0.006(2) -0.002(2)
C32 0.032(3) 0.029(2) 0.031(3) -0.004(2) 0.004(2) 0.000(2)
C33 0.036(3) 0.035(3) 0.027(3) -0.005(2) -0.004(2) -0.007(2)
C34 0.030(3) 0.070(4) 0.045(4) -0.007(3) -0.004(3) -0.009(3)
C35 0.022(2) 0.024(2) 0.028(2) 0.0023(19) 0.0007(19) 0.0061(18)
C36 0.030(3) 0.034(3) 0.030(3) 0.001(2) -0.002(2) 0.006(2)
C37 0.038(3) 0.043(3) 0.029(3) 0.005(2) -0.002(2) 0.017(2)
C38 0.046(3) 0.043(3) 0.039(3) 0.018(3) 0.010(3) 0.013(3)
C39 0.051(3) 0.027(3) 0.047(3) 0.010(2) 0.014(3) 0.006(2)
C40 0.040(3) 0.027(3) 0.036(3) 0.002(2) 0.005(2) 0.005(2)
C41 0.060(4) 0.054(4) 0.036(3) 0.008(3) 0.005(3) 0.016(3)
C42 0.091(5) 0.034(3) 0.054(4) 0.010(3) 0.017(4) -0.008(3)
C43 0.026(2) 0.024(2) 0.027(2) 0.0008(19) 0.002(2) 0.0008(19)
C44 0.028(3) 0.026(2) 0.028(2) 0.0047(19) 0.000(2) 0.0045(19)
C45 0.033(3) 0.028(2) 0.033(3) 0.003(2) 0.001(2) 0.007(2)
C46 0.039(3) 0.023(2) 0.056(4) -0.002(2) 0.007(3) 0.002(2)
C47 0.027(3) 0.035(3) 0.054(3) -0.010(2) -0.001(2) -0.001(2)
C48 0.025(3) 0.035(3) 0.039(3) -0.001(2) -0.002(2) 0.002(2)
C49 0.056(4) 0.031(3) 0.045(3) 0.006(2) -0.001(3) 0.019(3)
C50 0.046(4) 0.042(4) 0.101(6) -0.022(4) -0.024(4) -0.001(3)
B2 0.023(3) 0.026(3) 0.023(3) 0.000(2) -0.001(2) 0.003(2)

loop_
_atom_type_symbol
_atom_type_description
_atom_type_scat_dispersion_real
_atom_type_scat_dispersion_imag
_atom_type_scat_source
C C 0.0033 0.0016 'International Tables Vol C Tables 4.2.6.8 and 6.1.1.4'
H H 0.0000 0.0000 'International Tables Vol C Tables 4.2.6.8 and 6.1.1.4'
B B 0.0013 0.0007 'International Tables Vol C Tables 4.2.6.8 and 6.1.1.4'
N N 0.0061 0.0033 'International Tables Vol C Tables 4.2.6.8 and 6.1.1.4'
F F 0.0171 0.0103 'International Tables Vol C Tables 4.2.6.8 and 6.1.1.4'
Ru Ru -1.2594 0.8363 'International Tables Vol C Tables 4.2.6.8 and 6.1.1.4'

loop_
_geom_angle_atom_site_label_1
_geom_angle_atom_site_label_2
_geom_angle_atom_site_label_3
_geom_angle
_geom_angle_site_symmetry_1
N11 Ru1 C10 91.10(17) .
N11 Ru1 N1 88.77(15) .
C10 Ru1 N1 178.74(19) .
N11 Ru1 N3 172.64(17) .
C10 Ru1 N3 94.64(18) .
N1 Ru1 N3 85.39(16) .
N11 Ru1 C15 89.62(18) .
C10 Ru1 C15 79.4(2) .
N1 Ru1 C15 101.84(19) .
N3 Ru1 C15 95.95(18) .
N11 Ru1 N5 88.88(16) .
C10 Ru1 N5 99.41(18) .
N1 Ru1 N5 79.33(16) .
N3 Ru1 N5 85.65(16) .
C15 Ru1 N5 178.07(17) .
C3 N1 N2 107.9(4) .
C3 N1 Ru1 130.2(4) .
N2 N1 Ru1 121.3(3) .
C1 N2 N1 110.7(4) .
C1 N2 B1 127.3(5) .
N1 N2 B1 121.7(4) .
C6 N3 N4 108.6(4) .
C6 N3 Ru1 132.6(4) .
N4 N3 Ru1 118.8(3) .
C4 N4 N3 108.6(5) .
C4 N4 B1 128.2(5) .
N3 N4 B1 123.1(4) .
C9 N5 N6 103.2(4) .
C9 N5 Ru1 132.7(3) .
N6 N5 Ru1 124.0(3) .
C7 N6 N5 113.7(4) .
C7 N6 B1 130.0(5) .
N5 N6 B1 116.2(4) .
C11 N7 C10 113.0(5) .
C11 N7 C14 121.1(5) .
C10 N7 C14 125.8(4) .
C10 N8 C12 106.2(5) .
C10 N8 C13 126.3(4) .
C12 N8 C13 127.5(4) .
C14 N9 C16 122.1(5) .
C14 N9 C15 121.1(4) .
C16 N9 C15 116.8(4) .
C15 N10 C18 121.6(5) .
C15 N10 C17 112.4(5) .
C18 N10 C17 125.9(4) .
N11 N11 Ru1 171.6(5) 3_576
N2 C1 C2 104.5(5) .
N2 C1 H1 127.8 .
C2 C1 H1 127.8 .
C1 C2 C3 110.7(5) .
C1 C2 H2 124.7 .
C3 C2 H2 124.7 .
N1 C3 C2 106.2(5) .
N1 C3 H3 126.9 .
C2 C3 H3 126.9 .
N4 C4 C5 107.5(5) .
N4 C4 H4 126.2 .
C5 C4 H4 126.2 .
C4 C5 C6 107.4(5) .
C4 C5 H5 126.3 .
C6 C5 H5 126.3 .
N3 C6 C5 107.9(6) .
N3 C6 H6 126.0 .
C5 C6 H6 126.0 .
C8 C7 N6 104.8(5) .
C8 C7 H7 127.6 .
N6 C7 H7 127.6 .
C7 C8 C9 107.2(5) .
C7 C8 H8 126.4 .
C9 C8 H8 126.4 .
N5 C9 C8 111.1(5) .
N5 C9 H9 124.4 .
C8 C9 H9 124.4 .
N8 C10 N7 105.5(4) .
N8 C10 Ru1 128.8(4) .
N7 C10 Ru1 125.7(3) .
N7 C11 C12 102.1(5) .
N7 C11 H11 129.0 .
C12 C11 H11 129.0 .
C11 C12 N8 113.3(5) .
C11 C12 H12 123.4 .
N8 C12 H12 123.4 .
N8 C13 H13A 109.5 .
N8 C13 H13B 109.5 .
H13A C13 H13B 109.5 .
N8 C13 H13C 109.5 .
H13A C13 H13C 109.5 .
H13B C13 H13C 109.5 .
N9 C14 N7 107.0(4) .
N9 C14 H14A 110.3 .
N7 C14 H14A 110.3 .
N9 C14 H14B 110.3 .
N7 C14 H14B 110.3 .
H14A C14 H14B 108.6 .
N10 C15 N9 99.5(4) .
N10 C15 Ru1 133.8(4) .
N9 C15 Ru1 126.7(3) .
C17 C16 N9 101.7(5) .
C17 C16 H16 129.2 .
N9 C16 H16 129.2 .
C16 C17 N10 109.6(5) .
C16 C17 H17 125.2 .
N10 C17 H17 125.2 .
N10 C18 H18A 109.5 .
N10 C18 H18B 109.5 .
H18A C18 H18B 109.5 .
N10 C18 H18C 109.5 .
H18A C18 H18C 109.5 .
H18B C18 H18C 109.5 .
N6 B1 N2 104.7(4) .
N6 B1 N4 111.0(4) .
N2 B1 N4 105.0(5) .
N6 B1 H1A 111.9 .
N2 B1 H1A 111.9 .
N4 B1 H1A 111.9 .
C20 C19 C24 114.5(4) .
C20 C19 B2 121.0(4) .
C24 C19 B2 124.5(4) .
C19 C20 C21 119.9(4) .
C19 C20 H20 120.0 .
C21 C20 H20 120.0 .
C20 C21 C22 124.5(4) .
C20 C21 C25 115.6(5) .
C22 C21 C25 119.8(5) .
C23 C22 C21 117.5(5) .
C23 C22 H22 121.3 .
C21 C22 H22 121.3 .
C22 C23 C24 117.7(5) .
C22 C23 C26 120.0(5) .
C24 C23 C26 122.3(4) .
C23 C24 C19 125.9(4) .
C23 C24 H24 117.1 .
C19 C24 H24 117.1 .
F2 C25 F1 101.9(5) .
F2 C25 F3 113.0(5) .
F1 C25 F3 108.1(4) .
F2 C25 C21 108.9(4) .
F1 C25 C21 114.6(5) .
F3 C25 C21 110.3(5) .
F4 C26 F5 103.6(5) .
F4 C26 F6 106.3(5) .
F5 C26 F6 104.3(4) .
F4 C26 C23 117.8(4) .
F5 C26 C23 113.8(5) .
F6 C26 C23 109.9(5) .
C32 C27 C28 121.0(4) .
C32 C27 B2 116.4(4) .
C28 C27 B2 122.5(4) .
C29 C28 C27 121.3(4) .
C29 C28 H28 119.4 .
C27 C28 H28 119.4 .
C28 C29 C30 116.5(5) .
C28 C29 C33 117.5(4) .
C30 C29 C33 126.0(4) .
C29 C30 C31 123.5(4) .
C29 C30 H30 118.2 .
C31 C30 H30 118.2 .
C32 C31 C30 119.6(5) .
C32 C31 C34 115.1(5) .
C30 C31 C34 125.2(4) .
C31 C32 C27 118.1(5) .
C31 C32 H32 121.0 .
C27 C32 H32 121.0 .
F7 C33 F8 103.8(4) .
F7 C33 F9 104.1(4) .
F8 C33 F9 105.2(5) .
F7 C33 C29 112.1(4) .
F8 C33 C29 116.5(4) .
F9 C33 C29 113.9(4) .
F10B C34 F12B 98(3) .
F10B C34 F11B 97(3) .
F12B C34 F11B 120(2) .
F11A C34 F12A 107.4(7) .
F11A C34 F10A 106.0(6) .
F12A C34 F10A 100.4(7) .
F10B C34 C31 121.3(15) .
F11A C34 C31 109.9(6) .
F12B C34 C31 110.9(19) .
F11B C34 C31 108.8(16) .
F12A C34 C31 114.3(6) .
F10A C34 C31 117.9(5) .
C36 C35 C40 113.0(5) .
C36 C35 B2 124.8(4) .
C40 C35 B2 122.1(4) .
C35 C36 C37 124.2(5) .
C35 C36 H36 117.9 .
C37 C36 H36 117.9 .
C38 C37 C36 120.8(5) .
C38 C37 C41 117.8(5) .
C36 C37 C41 121.5(5) .
C39 C38 C37 117.2(5) .
C39 C38 H38 121.4 .
C37 C38 H38 121.4 .
C38 C39 C40 120.9(5) .
C38 C39 C42 117.9(5) .
C40 C39 C42 121.2(5) .
C35 C40 C39 123.9(5) .
C35 C40 H40 118.1 .
C39 C40 H40 118.1 .
F14 C41 F13 106.9(6) .
F14 C41 F15 106.1(5) .
F13 C41 F15 105.1(5) .
F14 C41 C37 107.9(5) .
F13 C41 C37 114.2(5) .
F15 C41 C37 115.9(6) .
F18 C42 F17 99.1(6) .
F18 C42 F16 107.7(7) .
F17 C42 F16 111.8(5) .
F18 C42 C39 111.3(5) .
F17 C42 C39 112.4(6) .
F16 C42 C39 113.6(6) .
C48 C43 C44 113.1(4) .
C48 C43 B2 121.6(4) .
C44 C43 B2 125.3(4) .
C43 C44 C45 124.0(5) .
C43 C44 H44 118.0 .
C45 C44 H44 118.0 .
C46 C45 C44 122.2(5) .
C46 C45 C49 116.9(5) .
C44 C45 C49 120.9(5) .
C45 C46 C47 115.5(5) .
C45 C46 H46 122.3 .
C47 C46 H46 122.3 .
C46 C47 C48 122.3(5) .
C46 C47 C50 117.3(5) .
C48 C47 C50 120.4(5) .
C43 C48 C47 123.0(5) .
C43 C48 H48 118.5 .
C47 C48 H48 118.5 .
F21B C49 F19B 105(4) .
F21B C49 F20B 108(4) .
F19B C49 F20B 101(3) .
F19A C49 F21A 110.9(6) .
F20A C49 F21A 103.3(6) .
F21B C49 C45 113.9(18) .
F19B C49 C45 110.9(15) .
F20B C49 C45 116.4(18) .
F19A C49 C45 109.3(5) .
F20A C49 C45 115.5(5) .
F21A C49 C45 111.6(5) .
F23 C50 F22 111.3(7) .
F23 C50 F24 105.2(8) .
F22 C50 F24 105.4(6) .
F23 C50 C47 115.4(6) .
F22 C50 C47 109.6(7) .
F24 C50 C47 109.3(6) .
C27 B2 C43 108.9(4) .
C27 B2 C19 106.9(4) .
C43 B2 C19 108.1(4) .
C27 B2 C35 110.5(4) .
C43 B2 C35 109.0(4) .
C19 B2 C35 113.4(4) .

loop_
_geom_bond_atom_site_label_1
_geom_bond_atom_site_label_2
_geom_bond_distance
_geom_bond_site_symmetry_2
Ru1 N11 1.925(4) .
Ru1 C10 1.963(5) .
Ru1 N1 2.061(4) .
Ru1 N3 2.072(4) .
Ru1 C15 2.121(5) .
Ru1 N5 2.203(4) .
N1 C3 1.287(7) .
N1 N2 1.437(6) .
N2 C1 1.305(7) .
N2 B1 1.499(7) .
N3 C6 1.338(7) .
N3 N4 1.434(6) .
N4 C4 1.348(7) .
N4 B1 1.579(8) .
N5 C9 1.318(6) .
N5 N6 1.404(6) .
N6 C7 1.389(7) .
N6 B1 1.497(7) .
N7 C11 1.322(6) .
N7 C10 1.429(7) .
N7 C14 1.446(7) .
N8 C10 1.300(6) .
N8 C12 1.402(7) .
N8 C13 1.516(7) .
N9 C14 1.406(7) .
N9 C16 1.416(7) .
N9 C15 1.417(7) .
N10 C15 1.316(7) .
N10 C18 1.460(7) .
N10 C17 1.475(8) .
N11 N11 1.117(7) 3_576
C1 C2 1.380(9) .
C1 H1 0.9500 .
C2 C3 1.410(8) .
C2 H2 0.9500 .
C3 H3 0.9500 .
C4 C5 1.420(10) .
C4 H4 0.9500 .
C5 C6 1.423(9) .
C5 H5 0.9500 .
C6 H6 0.9500 .
C7 C8 1.346(8) .
C7 H7 0.9500 .
C8 C9 1.464(8) .
C8 H8 0.9500 .
C9 H9 0.9500 .
C11 C12 1.343(9) .
C11 H11 0.9500 .
C12 H12 0.9500 .
C13 H13A 0.9800 .
C13 H13B 0.9800 .
C13 H13C 0.9800 .
C14 H14A 0.9900 .
C14 H14B 0.9900 .
C16 C17 1.306(8) .
C16 H16 0.9500 .
C17 H17 0.9500 .
C18 H18A 0.9800 .
C18 H18B 0.9800 .
C18 H18C 0.9800 .
B1 H1A 1.0000 .
F1 C25 1.336(7) .
F2 C25 1.332(7) .
F3 C25 1.373(7) .
F4 C26 1.302(7) .
F5 C26 1.308(6) .
F6 C26 1.375(7) .
F7 C33 1.260(6) .
F8 C33 1.340(6) .
F9 C33 1.342(6) .
F10A C34 1.382(9) .
F11A C34 1.256(8) .
F12A C34 1.323(9) .
F10B C34 1.23(5) .
F11B C34 1.27(5) .
F12B C34 1.26(5) .
F13 C41 1.316(8) .
F14 C41 1.285(7) .
F15 C41 1.414(8) .
F16 C42 1.388(8) .
F17 C42 1.343(9) .
F18 C42 1.275(8) .
F19A C49 1.314(7) .
F20A C49 1.330(7) .
F21A C49 1.377(8) .
F19B C49 1.28(5) .
F20B C49 1.28(5) .
F21B C49 1.21(4) .
F22 C50 1.341(9) .
F23 C50 1.272(8) .
F24 C50 1.353(10) .
C19 C20 1.364(6) .
C19 C24 1.452(7) .
C19 B2 1.670(7) .
C20 C21 1.417(7) .
C20 H20 0.9500 .
C21 C22 1.422(7) .
C21 C25 1.464(7) .
C22 C23 1.355(7) .
C22 H22 0.9500 .
C23 C24 1.422(7) .
C23 C26 1.545(8) .
C24 H24 0.9500 .
C27 C32 1.408(7) .
C27 C28 1.450(7) .
C27 B2 1.570(7) .
C28 C29 1.328(6) .
C28 H28 0.9500 .
C29 C30 1.391(7) .
C29 C33 1.570(7) .
C30 C31 1.442(7) .
C30 H30 0.9500 .
C31 C32 1.325(7) .
C31 C34 1.501(8) .
C32 H32 0.9500 .
C35 C36 1.383(7) .
C35 C40 1.388(7) .
C35 B2 1.693(7) .
C36 C37 1.436(7) .
C36 H36 0.9500 .
C37 C38 1.375(8) .
C37 C41 1.465(8) .
C38 C39 1.364(8) .
C38 H38 0.9500 .
C39 C40 1.442(7) .
C39 C42 1.486(8) .
C40 H40 0.9500 .
C43 C48 1.337(7) .
C43 C44 1.350(7) .
C43 B2 1.655(7) .
C44 C45 1.392(7) .
C44 H44 0.9500 .
C45 C46 1.315(8) .
C45 C49 1.437(7) .
C46 C47 1.337(8) .
C46 H46 0.9500 .
C47 C48 1.404(7) .
C47 C50 1.436(8) .
C48 H48 0.9500 .
